data_7222927
loop_
_publ_author_name
'Thiele, G.'
'Putzas, D.'

_publ_section_title
;
 Antiprismatische und dodekaedrische Octaaquokationen von Calcium und
 Strontium in den Kristallstrukturen von Teterahalogencadmaten und
 -mercuraten
;
_journal_name_full
;
Zeitschrift fuer Naturforschung, Teil B. Anorganische Chemie, Organische 
Chemie (42,1987-)
;
_journal_page_first 1224
_journal_page_last 1234
_journal_volume 43
_journal_year 1988
_chemical_formula_sum 'Br4 Ca H16 Hg O8'
_chemical_name_systematic 'Ca Hg Br4 (H2 O)8'
_space_group_IT_number 64
_symmetry_space_group_name_Hall '-C 2ac 2'
_symmetry_space_group_name_H-M 'C m c a'
_cell_angle_alpha 90
_cell_angle_beta 90
_cell_angle_gamma 90
_cell_formula_units_Z 8
_cell_length_a 12.201
_cell_length_b 13.292
_cell_length_c 13.695
_cell_volume 2220.996
_citation_journal_id_ASTM ZNBSEN
_cod_data_source_file Thiele_ZNBSEN_1988_1729.cif
_cod_data_source_block H16Br4Ca1Hg1O8
_cod_original_formula_sum 'H16 Br4 Ca1 Hg1 O8'
_cod_database_code 7222927

loop_
_symmetry_equiv_pos_as_xyz
x,y,z
-x+1/2,-y,z+1/2
x,-y,-z
-x+1/2,y,-z+1/2
-x,-y,-z
x-1/2,y,-z-1/2
-x,y,z
x-1/2,-y,z-1/2
x+1/2,y+1/2,z
-x+1,-y+1/2,z+1/2
x+1/2,-y+1/2,-z
-x+1,y+1/2,-z+1/2
-x+1/2,-y+1/2,-z
x,y+1/2,-z-1/2
-x+1/2,y+1/2,z
x,-y+1/2,z-1/2

loop_
_atom_site_label
_atom_site_type_symbol
_atom_site_fract_x
_atom_site_fract_y
_atom_site_fract_z
_atom_site_occupancy
_atom_site_U_iso_or_equiv
H3 H+1 0.115 0.15 0.06 1 0.0
O2 O-2 0.1335 0.1116 0.0035 1 0.0
O1 O-2 0.2943 0.1689 0.046 1 0.0
H1 H+1 0.312 0.2 -0.01 1 0.0
O3 O-2 0.2971 -0.0167 0.3339 1 0.0
H8 H+1 0.392 -0.03 -0.13 1 0.0
H7 H+1 0.39 0.09 -0.13 1 0.0
H2 H+1 0.314 0.19 0.11 1 0.0
H4 H+1 0.115 0.151 -0.06 1 0.0
Ca1 Ca+2 0.2505 0 0 1 0.0
Br3 Br-1 0 0.8275 0.5366 1 0.0
H6 H+1 0.181 0.05 0.2 1 0.0
H5 H+1 0.183 -0.08 0.19 1 0.0
Br2 Br-1 0 0.5354 0.6749 1 0.0
O4 O-2 0.3648 0.0283 0.8922 1 0.0
Hg1 Hg+2 0 0.7343 0.7064 1 0.0
Br1 Br-1 0.635 0.2624 0.7789 1 0.0
